data_2238697
loop_
_publ_author_name
'Arias-Ruiz, Saira N.'
'Romero, Nancy'
'Lobato-Garc\'ia, Carlos E.'
'G\'omez-Rivera, Abraham'
'Mendoza, Angel'

_publ_section_title
;
 Second monoclinic form of
 (<i>E</i>)-3-(4-fluorophenyl)-1-phenylprop-2-en-1-one
;
_journal_coeditor_code BH2484
_journal_issue 11
_journal_name_full 'Acta Crystallographica Section E'
_journal_page_first o1694
_journal_page_last o1695
_journal_paper_doi 10.1107/S1600536813028079
_journal_volume 69
_journal_year 2013
_chemical_formula_iupac 'C15 H11 F O'
_chemical_formula_moiety 'C15 H11 F O'
_chemical_formula_sum 'C15 H11 F O'
_chemical_formula_weight 226.24
_chemical_melting_point 352
_chemical_name_systematic
;
(<i>E</i>)-3-(4-Fluorophenyl)-1-phenylprop-2-en-1-one
;
_space_group_IT_number 14
_symmetry_cell_setting monoclinic
_symmetry_space_group_name_Hall '-P 2ybc'
_symmetry_space_group_name_H-M 'P 1 21/c 1'
_atom_sites_solution_hydrogens geom
_atom_sites_solution_primary direct
_atom_sites_solution_secondary difmap
_audit_creation_method 'WinGX routine CIF_UPDATE'
_cell_angle_alpha 90
_cell_angle_beta 95.423(4)
_cell_angle_gamma 90
_cell_formula_units_Z 4
_cell_length_a 8.6925(4)
_cell_length_b 5.9266(2)
_cell_length_c 22.6456(9)
_cell_measurement_reflns_used 4193
_cell_measurement_temperature 293(2)
_cell_measurement_theta_max 23.198
_cell_measurement_theta_min 3.614
_cell_volume 1161.41(8)
_computing_cell_refinement 'CrysAlis PRO (Oxford Diffraction, 2009)'
_computing_data_collection 'CrysAlis PRO (Oxford Diffraction, 2009)'
_computing_data_reduction 'CrysAlis PRO (Oxford Diffraction, 2009)'
_computing_molecular_graphics 'ORTEP-3 for Windows (Farrugia, 2012)'
_computing_publication_material 'WinGX (Farrugia, 2012)'
_computing_structure_refinement 'SHELXL2013 (Sheldrick, 2008)'
_computing_structure_solution 'SHELXS2013 (Sheldrick, 2008)'
_diffrn_ambient_temperature 293(2)
_diffrn_detector_area_resol_mean 10.5564
_diffrn_measured_fraction_theta_full 0.992
_diffrn_measured_fraction_theta_max 0.993
_diffrn_measurement_device_type 'Oxford Diffraction Xcalibur (Atlas, Gemini)'
_diffrn_measurement_method '\w scans'
_diffrn_radiation_monochromator graphite
_diffrn_radiation_type MoK\a
_diffrn_radiation_wavelength 0.71073
_diffrn_reflns_av_R_equivalents 0.0435
_diffrn_reflns_limit_h_max 10
_diffrn_reflns_limit_h_min -10
_diffrn_reflns_limit_k_max 7
_diffrn_reflns_limit_k_min -7
_diffrn_reflns_limit_l_max 27
_diffrn_reflns_limit_l_min -27
_diffrn_reflns_number 22101
_diffrn_reflns_theta_full 25.242
_diffrn_reflns_theta_max 26.056
_diffrn_reflns_theta_min 2.829
_exptl_absorpt_coefficient_mu 0.091
_exptl_absorpt_correction_T_max 0.999
_exptl_absorpt_correction_T_min 0.993
_exptl_absorpt_correction_type analytical
_exptl_absorpt_process_details '(CrysAlis PRO; Oxford Diffraction, 2009)'
_exptl_crystal_colour colourless
_exptl_crystal_density_diffrn 1.294
_exptl_crystal_description prism
_exptl_crystal_F_000 472
_exptl_crystal_size_max 0.5858
_exptl_crystal_size_mid 0.1487
_exptl_crystal_size_min 0.0739
_refine_diff_density_max 0.112
_refine_diff_density_min -0.111
_refine_ls_extinction_coef 0.0047(18)
_refine_ls_extinction_method SHELXL-2013
_refine_ls_goodness_of_fit_ref 1.011
_refine_ls_hydrogen_treatment constr
_refine_ls_matrix_type full
_refine_ls_number_constraints 0
_refine_ls_number_parameters 155
_refine_ls_number_reflns 2276
_refine_ls_number_restraints 0
_refine_ls_restrained_S_all 1.011
_refine_ls_R_factor_all 0.0749
_refine_ls_R_factor_gt 0.0454
_refine_ls_shift/su_max 0
_refine_ls_shift/su_mean 0
_refine_ls_structure_factor_coef Fsqd
_refine_ls_weighting_details
;
 w=1/[\s^2^(Fo^2^)+(0.0624P)^2^+0.1205P]
 where P=(Fo^2^+2Fc^2^)/3
;
_refine_ls_weighting_scheme calc
_refine_ls_wR_factor_ref 0.1312
_reflns_number_gt 1471
_reflns_number_total 2276
_reflns_threshold_expression >2\s(I)
_cod_data_source_file bh2484.cif
_cod_data_source_block I
_cod_original_sg_symbol_H-M 'P 21/c'
_cod_database_code 2238697

loop_
_space_group_symop_operation_xyz
'x, y, z'
'-x, y+1/2, -z+1/2'
'-x, -y, -z'
'x, -y-1/2, z-1/2'

loop_
_atom_site_type_symbol
_atom_site_label
_atom_site_fract_x
_atom_site_fract_y
_atom_site_fract_z
_atom_site_U_iso_or_equiv
_atom_site_adp_type
_atom_site_calc_flag
_atom_site_occupancy
C C2 0.48635(19) 0.3169(3) 0.11626(7) 0.0677(5) Uani d 1
H H2 0.4743 0.4587 0.1328 0.081 Uiso calc 1
C C4 0.31624(17) 0.4186(3) 0.02499(7) 0.0603(4) Uani d 1
O O1 0.58960(17) -0.0451(2) 0.13196(6) 0.0977(5) Uani d 1
C C3 0.41537(18) 0.2726(3) 0.06357(7) 0.0657(4) Uani d 1
H H3 0.4308 0.1283 0.0491 0.079 Uiso calc 1
C C1 0.58376(19) 0.1497(3) 0.14973(7) 0.0680(5) Uani d 1
F F1 0.02919(14) 0.8135(2) -0.08612(6) 0.1173(5) Uani d 1
C C10 0.67648(18) 0.2155(3) 0.20579(7) 0.0620(4) Uani d 1
C C8 0.1728(2) 0.7614(3) 0.00570(9) 0.0815(5) Uani d 1
H H8 0.1411 0.9022 0.018 0.098 Uiso calc 1
C C5 0.2652(2) 0.3477(3) -0.03154(7) 0.0733(5) Uani d 1
H H5 0.2962 0.2074 -0.0445 0.088 Uiso calc 1
C C9 0.2692(2) 0.6298(3) 0.04281(8) 0.0735(5) Uani d 1
H H9 0.3034 0.6827 0.0804 0.088 Uiso calc 1
C C7 0.1246(2) 0.6831(3) -0.04919(9) 0.0791(5) Uani d 1
C C6 0.1692(2) 0.4803(3) -0.06940(8) 0.0818(6) Uani d 1
H H6 0.1363 0.4317 -0.1076 0.098 Uiso calc 1
C C15 0.7800(2) 0.0620(3) 0.23197(9) 0.0910(6) Uani d 1
H H15 0.7907 -0.0775 0.214 0.109 Uiso calc 1
C C11 0.6644(2) 0.4203(3) 0.23317(8) 0.0818(5) Uani d 1
H H11 0.5962 0.5282 0.2162 0.098 Uiso calc 1
C C13 0.8525(2) 0.3131(4) 0.31101(8) 0.0909(6) Uani d 1
H H13 0.9105 0.3453 0.3466 0.109 Uiso calc 1
C C12 0.7521(3) 0.4682(4) 0.28558(9) 0.0928(6) Uani d 1
H H12 0.7425 0.6077 0.3037 0.111 Uiso calc 1
C C14 0.8678(3) 0.1097(4) 0.28394(10) 0.1066(8) Uani d 1
H H14 0.9376 0.0036 0.3007 0.128 Uiso calc 1

loop_
_atom_site_aniso_label
_atom_site_aniso_U_11
_atom_site_aniso_U_22
_atom_site_aniso_U_33
_atom_site_aniso_U_12
_atom_site_aniso_U_13
_atom_site_aniso_U_23
C2 0.0750(11) 0.0601(10) 0.0658(10) 0.0067(8) -0.0043(8) -0.0066(8)
C4 0.0562(9) 0.0621(9) 0.0614(9) -0.0056(8) -0.0005(7) -0.0005(8)
O1 0.1263(12) 0.0693(8) 0.0905(9) 0.0259(7) -0.0263(8) -0.0201(7)
C3 0.0668(10) 0.0602(9) 0.0688(10) 0.0014(8) -0.0003(8) -0.0053(8)
C1 0.0740(11) 0.0621(10) 0.0665(10) 0.0091(8) -0.0008(8) -0.0073(8)
F1 0.1054(9) 0.1264(10) 0.1130(9) 0.0174(7) -0.0265(7) 0.0378(8)
C10 0.0658(10) 0.0610(9) 0.0587(9) 0.0044(8) 0.0028(7) -0.0012(7)
C8 0.0795(12) 0.0741(12) 0.0888(13) 0.0132(10) -0.0026(10) 0.0048(10)
C5 0.0779(11) 0.0716(11) 0.0683(11) -0.0064(9) -0.0043(9) -0.0043(9)
C9 0.0758(11) 0.0729(11) 0.0699(11) 0.0071(9) -0.0032(9) -0.0054(9)
C7 0.0642(11) 0.0878(13) 0.0824(13) -0.0012(10) -0.0073(9) 0.0216(11)
C6 0.0807(12) 0.0935(14) 0.0675(11) -0.0128(11) -0.0132(9) 0.0056(10)
C15 0.1073(15) 0.0710(11) 0.0887(13) 0.0170(11) -0.0233(11) -0.0078(10)
C11 0.0900(13) 0.0775(12) 0.0751(11) 0.0183(10) -0.0077(10) -0.0150(9)
C13 0.1022(15) 0.1003(15) 0.0659(11) -0.0081(13) -0.0140(10) -0.0003(11)
C12 0.1098(16) 0.0867(13) 0.0791(13) 0.0040(12) -0.0051(12) -0.0251(11)
C14 0.1241(18) 0.0903(14) 0.0954(15) 0.0148(13) -0.0433(13) -0.0021(12)

loop_
_atom_type_symbol
_atom_type_description
_atom_type_scat_dispersion_real
_atom_type_scat_dispersion_imag
_atom_type_scat_source
C C 0.0033 0.0016 'International Tables Vol C Tables 4.2.6.8 and 6.1.1.4'
H H 0 0 'International Tables Vol C Tables 4.2.6.8 and 6.1.1.4'
F F 0.0171 0.0103 'International Tables Vol C Tables 4.2.6.8 and 6.1.1.4'
O O 0.0106 0.006 'International Tables Vol C Tables 4.2.6.8 and 6.1.1.4'

loop_
_geom_angle_atom_site_label_1
_geom_angle_atom_site_label_2
_geom_angle_atom_site_label_3
_geom_angle
C3 C2 C1 122.11(15)
C3 C2 H2 118.9
C1 C2 H2 118.9
C5 C4 C9 117.80(15)
C5 C4 C3 119.76(15)
C9 C4 C3 122.44(15)
C2 C3 C4 128.77(15)
C2 C3 H3 115.6
C4 C3 H3 115.6
O1 C1 C2 120.43(15)
O1 C1 C10 119.37(15)
C2 C1 C10 120.20(14)
C11 C10 C15 117.77(16)
C11 C10 C1 123.94(15)
C15 C10 C1 118.29(15)
C7 C8 C9 118.99(18)
C7 C8 H8 120.5
C9 C8 H8 120.5
C4 C5 C6 121.60(17)
C4 C5 H5 119.2
C6 C5 H5 119.2
C8 C9 C4 120.94(17)
C8 C9 H9 119.5
C4 C9 H9 119.5
C8 C7 C6 122.65(17)
C8 C7 F1 119.12(19)
C6 C7 F1 118.23(18)
C7 C6 C5 118.00(17)
C7 C6 H6 121
C5 C6 H6 121
C14 C15 C10 121.52(18)
C14 C15 H15 119.2
C10 C15 H15 119.2
C10 C11 C12 120.78(17)
C10 C11 H11 119.6
C12 C11 H11 119.6
C12 C13 C14 119.57(18)
C12 C13 H13 120.2
C14 C13 H13 120.2
C13 C12 C11 120.46(18)
C13 C12 H12 119.8
C11 C12 H12 119.8
C13 C14 C15 119.88(19)
C13 C14 H14 120.1
C15 C14 H14 120.1

loop_
_geom_bond_atom_site_label_1
_geom_bond_atom_site_label_2
_geom_bond_distance
C2 C3 1.317(2)
C2 C1 1.467(2)
C2 H2 0.93
C4 C5 1.380(2)
C4 C9 1.388(2)
C4 C3 1.453(2)
O1 C1 1.2255(19)
C3 H3 0.93
C1 C10 1.490(2)
F1 C7 1.3615(19)
C10 C11 1.372(2)
C10 C15 1.374(2)
C8 C7 1.356(3)
C8 C9 1.372(2)
C8 H8 0.93
C5 C6 1.383(2)
C5 H5 0.93
C9 H9 0.93
C7 C6 1.356(3)
C6 H6 0.93
C15 C14 1.370(3)
C15 H15 0.93
C11 C12 1.378(2)
C11 H11 0.93
C13 C12 1.358(3)
C13 C14 1.365(3)
C13 H13 0.93
C12 H12 0.93
C14 H14 0.93

loop_
_geom_hbond_atom_site_label_D
_geom_hbond_atom_site_label_H
_geom_hbond_atom_site_label_A
_geom_hbond_site_symmetry_A
_geom_hbond_distance_DH
_geom_hbond_distance_HA
_geom_hbond_distance_DA
_geom_hbond_angle_DHA
_geom_hbond_publ_flag
C5 H5 O1 3_655 0.93 2.49 3.244(2) 138 yes
C13 H13 F1 4_676 0.93 2.68 3.465(2) 142 yes

loop_
_geom_torsion_atom_site_label_1
_geom_torsion_atom_site_label_2
_geom_torsion_atom_site_label_3
_geom_torsion_atom_site_label_4
_geom_torsion
C1 C2 C3 C4 -179.76(16)
C5 C4 C3 C2 173.35(17)
C9 C4 C3 C2 -6.9(3)
C3 C2 C1 O1 -7.3(3)
C3 C2 C1 C10 172.77(16)
O1 C1 C10 C11 -171.95(19)
C2 C1 C10 C11 8.0(3)
O1 C1 C10 C15 7.7(3)
C2 C1 C10 C15 -172.33(18)
C9 C4 C5 C6 -0.6(2)
C3 C4 C5 C6 179.19(16)
C7 C8 C9 C4 -0.5(3)
C5 C4 C9 C8 1.2(3)
C3 C4 C9 C8 -178.60(16)
C9 C8 C7 C6 -0.8(3)
C9 C8 C7 F1 -179.91(16)
C8 C7 C6 C5 1.4(3)
F1 C7 C6 C5 -179.52(16)
C4 C5 C6 C7 -0.7(3)
C11 C10 C15 C14 0.5(3)
C1 C10 C15 C14 -179.2(2)
C15 C10 C11 C12 -0.8(3)
C1 C10 C11 C12 178.88(17)
C14 C13 C12 C11 0.8(3)
C10 C11 C12 C13 0.1(3)
C12 C13 C14 C15 -1.1(4)
C10 C15 C14 C13 0.4(4)
